data_8000217
loop_
_publ_author_name
'Wang, D.'
'Yu, R.'
'Kajiyoshi, K.'
'Takei, T.'
'Onda, A.'
'Yanagisawa, K.'
'Kinomura, N.'
'Kumada, N.'

_publ_section_title
;
 Non-aqueous synthesis and structure of a novel monodimensional zirconium
 phosphate : (N H4)3 (Zr (O H)2 (P O4) (H P O4))
;
_journal_name_full 'Chemistry Letters'
_journal_page_first 398
_journal_page_last 399
_journal_volume 2002
_journal_year 2002
_chemical_formula_sum 'H15 N3 O10 P2 Zr'
_chemical_name_systematic '(N H4)3 (Zr (O H)2 (P O4) (H P O4))'
_space_group_IT_number 1
_symmetry_space_group_name_Hall 'P 1'
_symmetry_space_group_name_H-M 'P 1'
_cell_angle_alpha 91.85
_cell_angle_beta 92.16
_cell_angle_gamma 74.25
_cell_formula_units_Z 2
_cell_length_a 8.1432
_cell_length_b 12.718
_cell_length_c 5.2463
_cell_volume 522.426
_citation_journal_id_ASTM CMLTAG
_cod_data_source_file Wang_CMLTAG_2002_1132.cif
_cod_data_source_block H15N3O10P2Zr1
_cod_original_formula_sum 'H15 N3 O10 P2 Zr1'
_cod_database_code 8000217

loop_
_symmetry_equiv_pos_as_xyz
x,y,z

loop_
_atom_site_label
_atom_site_type_symbol
_atom_site_fract_x
_atom_site_fract_y
_atom_site_fract_z
_atom_site_occupancy
_atom_site_U_iso_or_equiv
N5 N-3 0.83 0.55 0.064 1 0.0
O7 O-2 0.498 0.507 0.067 1 0.0
Zr2 Zr+4 0.871 0.083 0.579 1 0.0
O15 O-2 0.68 0.86 0.018 1 0.0
O13 O-2 0.381 0.688 0.765 1 0.0
N3 N-3 0.256 0.937 0.08 1 0.0
O17 O-2 0.963 0.153 0.278 1 0.0
O3 O-2 0.007 0.166 0.826 1 0.0
O1 O-2 0.411 0.717 0.291 1 0.0
O6 O-2 0.791 0.016 0.88 1 0.0
N2 N-3 0.49 0.29 0.064 1 0.0
O8 O-2 0.038 0.432 0.486 1 0.0
O19 O-2 0.513 0.833 0.642 1 0.0
P3 P+5 0.971 0.234 0.079 1 0.0
O4 O-2 0.192 0.567 0.357 1 0.0
O12 O-2 0.77 0.982 0.329 1 0.0
O5 O-2 0.652 0.204 0.56 1 0.0
P4 P+5 0.496 0.722 0.565 1 0.0
O11 O-2 0.087 0.951 0.58 1 0.0
O16 O-2 0.812 0.319 0.084 1 0.0
P1 P+5 0.682 0.98 0.07 1 0.0
N1 N-3 0.685 0.417 0.568 1 0.0
O9 O-2 0.072 0.741 0.064 1 0.0
P2 P+5 0.189 0.477 0.558 1 0.0
O20 O-2 0.675 0.641 0.582 1 0.0
Zr1 Zr+4 0.287 0.626 0.061 1 0.0
N6 N-3 0.349 0.13 0.568 1 0.0
O18 O-2 0.129 0.277 0.154 1 0.0
O2 O-2 0.165 0.532 0.826 1 0.0
N4 N-3 0.913 0.774 0.566 1 0.0
O10 O-2 0.354 0.381 0.567 1 0.0
O14 O-2 0.502 0.057 0.072 1 0.0
